data_4109429
loop_
_publ_author_name
'Scott T. Phillips'
'Matthew D. Shair'

_publ_section_title
;
 Syntheses of the Eastern Halves of Ritterazines B, F, G, and H, Leading
 to Reassignment of the 5,5-Spiroketal Stereochemistry of Ritterazines B
 and F
;
_journal_name_full 'Journal of the American Chemical Society'
_journal_page_first 6589
_journal_page_last 6598
_journal_paper_doi 10.1021/ja0705487
_journal_volume 129
_journal_year 2007
_chemical_formula_sum 'C41 H50 N2 O10'
_chemical_formula_weight 730.83
_chemical_name_systematic
; 
 ? 
;
_space_group_IT_number 19
_symmetry_cell_setting orthorhombic
_symmetry_space_group_name_Hall 'P 2ac 2ab'
_symmetry_space_group_name_H-M 'P 21 21 21'
_atom_sites_solution_hydrogens geom
_atom_sites_solution_primary direct
_atom_sites_solution_secondary difmap
_audit_creation_method SHELXL-97
_cell_angle_alpha 90.00
_cell_angle_beta 90.00
_cell_angle_gamma 90.00
_cell_formula_units_Z 4
_cell_length_a 6.6933(13)
_cell_length_b 21.217(4)
_cell_length_c 26.837(5)
_cell_measurement_reflns_used 743
_cell_measurement_temperature 193(2)
_cell_measurement_theta_max 15.66
_cell_measurement_theta_min 2.45
_cell_volume 3811.2(13)
_computing_cell_refinement 'SMART (BRUKER, V5.625, 2001)'
_computing_data_collection 'ASTRO (BRUKER, V5.007, 1997)'
_computing_data_reduction 'SAINT (BRUKER, V6.22, 2001)'
_computing_molecular_graphics 'SHELXTL (BRUKER, 2000, V6.1)'
_computing_publication_material 'XCIF (Sheldrick and BRUKER, 1997, V5.1)'
_computing_structure_refinement 'SHELXL-97 (Sheldrick, 1997)'
_computing_structure_solution 'SHELXS-97 (Sheldrick, 1990)'
_diffrn_ambient_temperature 193(2)
_diffrn_detector_area_resol_mean 836.6
_diffrn_measured_fraction_theta_full 1.000
_diffrn_measured_fraction_theta_max 1.000
_diffrn_measurement_device_type 'Bruker CCD'
_diffrn_measurement_method '\w, 0.3 deg'
_diffrn_radiation_monochromator graphite
_diffrn_radiation_source 'normal-focus sealed tube'
_diffrn_radiation_type MoK\a
_diffrn_radiation_wavelength 0.71073
_diffrn_reflns_av_R_equivalents 0.0992
_diffrn_reflns_av_sigmaI/netI 0.2897
_diffrn_reflns_limit_h_max 7
_diffrn_reflns_limit_h_min -4
_diffrn_reflns_limit_k_max 25
_diffrn_reflns_limit_k_min -25
_diffrn_reflns_limit_l_max 31
_diffrn_reflns_limit_l_min -31
_diffrn_reflns_number 20675
_diffrn_reflns_theta_full 25.00
_diffrn_reflns_theta_max 25.00
_diffrn_reflns_theta_min 1.22
_diffrn_standards_decay_% <1
_diffrn_standards_interval_count 0
_diffrn_standards_number 0
_exptl_absorpt_coefficient_mu 0.091
_exptl_absorpt_correction_T_max 0.9964
_exptl_absorpt_correction_T_min 0.9910
_exptl_absorpt_correction_type none
_exptl_crystal_colour cololress
_exptl_crystal_density_diffrn 1.274
_exptl_crystal_description chunk
_exptl_crystal_F_000 1560
_exptl_crystal_size_max 0.10
_exptl_crystal_size_mid 0.10
_exptl_crystal_size_min 0.04
_refine_diff_density_max 0.242
_refine_diff_density_min -0.211
_refine_diff_density_rms 0.041
_refine_ls_abs_structure_details 'Flack H D (1983), Acta Cryst. A39, 876-881'
_refine_ls_abs_structure_Flack 0.1(14)
_refine_ls_extinction_method none
_refine_ls_goodness_of_fit_ref 0.646
_refine_ls_hydrogen_treatment constr
_refine_ls_matrix_type full
_refine_ls_number_parameters 483
_refine_ls_number_reflns 6698
_refine_ls_number_restraints 0
_refine_ls_restrained_S_all 0.646
_refine_ls_R_factor_all 0.1969
_refine_ls_R_factor_gt 0.0398
_refine_ls_shift/su_max 0.001
_refine_ls_shift/su_mean 0.000
_refine_ls_structure_factor_coef Fsqd
_refine_ls_weighting_details 'calc w=1/[\s^2^(Fo^2^)+(0.0136P)^2^+0.0000P] where P=(Fo^2^+2Fc^2^)/3'
_refine_ls_weighting_scheme calc
_refine_ls_wR_factor_gt 0.0591
_refine_ls_wR_factor_ref 0.0776
_reflns_number_gt 2185
_reflns_number_total 6698
_reflns_threshold_expression >2sigma(I)
_cod_data_source_file ja0705487si20070129_043342.cif
_cod_data_source_block ms46t
_cod_original_cell_volume 3811.1(13)
_cod_database_code 4109429

loop_
_symmetry_equiv_pos_as_xyz
'x, y, z'
'-x+1/2, -y, z+1/2'
'-x, y+1/2, -z+1/2'
'x+1/2, -y+1/2, -z'

loop_
_atom_site_label
_atom_site_type_symbol
_atom_site_fract_x
_atom_site_fract_y
_atom_site_fract_z
_atom_site_U_iso_or_equiv
_atom_site_adp_type
_atom_site_occupancy
_atom_site_symmetry_multiplicity
_atom_site_calc_flag
_atom_site_refinement_flags
O1 O 1.2581(5) 0.50786(14) 0.26661(11) 0.0478(9) Uani 1 1 d .
O2 O 1.0336(5) 0.43337(12) 0.23533(10) 0.0407(9) Uani 1 1 d .
O3 O 0.9296(5) 0.59475(12) 0.08384(10) 0.0330(9) Uani 1 1 d .
O4 O 1.2482(5) 0.57233(13) 0.06452(12) 0.0552(11) Uani 1 1 d .
O5 O 0.3732(5) 0.29756(13) -0.11359(10) 0.0433(10) Uani 1 1 d .
O6 O 0.6344(5) 0.26043(17) -0.15657(12) 0.0560(11) Uani 1 1 d .
O7 O 1.1516(8) 0.91002(15) 0.07319(15) 0.1079(19) Uani 1 1 d .
O8 O 1.4470(7) 0.88815(17) 0.04421(14) 0.0770(15) Uani 1 1 d .
O9 O -0.2467(6) 0.2547(2) -0.31232(13) 0.0809(15) Uani 1 1 d .
O10 O -0.0151(6) 0.21036(17) -0.35363(11) 0.0800(13) Uani 1 1 d .
N1 N 1.2812(10) 0.8739(2) 0.05964(18) 0.0693(18) Uani 1 1 d .
N2 N -0.0745(7) 0.2369(2) -0.31620(16) 0.0551(14) Uani 1 1 d .
C1 C 1.3507(8) 0.4758(2) 0.30867(17) 0.0448(15) Uani 1 1 d .
C2 C 1.1852(7) 0.4469(2) 0.33965(16) 0.0561(16) Uani 1 1 d .
H2A H 1.1993 0.4581 0.3753 0.067 Uiso 1 1 calc R
H2B H 1.1833 0.4004 0.3363 0.067 Uiso 1 1 calc R
C3 C 0.9990(8) 0.4764(2) 0.31716(15) 0.0521(15) Uani 1 1 d .
H3A H 0.8850 0.4467 0.3188 0.062 Uiso 1 1 calc R
H3B H 0.9627 0.5155 0.3351 0.062 Uiso 1 1 calc R
C4 C 1.0532(8) 0.4904(2) 0.26404(17) 0.0400(14) Uani 1 1 d .
C5 C 0.9329(7) 0.53843(17) 0.23385(14) 0.0372(14) Uani 1 1 d .
H5 H 0.7874 0.5314 0.2402 0.045 Uiso 1 1 calc R
C6 C 0.9806(7) 0.51936(18) 0.17946(13) 0.0315(13) Uani 1 1 d .
H6 H 1.0887 0.5471 0.1660 0.038 Uiso 1 1 calc R
C7 C 0.8022(7) 0.51795(19) 0.14246(15) 0.0302(13) Uani 1 1 d .
C8 C 0.8839(7) 0.52699(16) 0.08955(14) 0.0316(13) Uani 1 1 d .
H8 H 1.0103 0.5023 0.0860 0.038 Uiso 1 1 calc R
C9 C 0.7434(6) 0.50955(16) 0.04742(13) 0.0314(12) Uani 1 1 d .
H9A H 0.8091 0.5177 0.0150 0.038 Uiso 1 1 calc R
H9B H 0.6214 0.5358 0.0493 0.038 Uiso 1 1 calc R
C10 C 0.6856(7) 0.43851(17) 0.05119(13) 0.0307(13) Uani 1 1 d .
H10 H 0.8128 0.4138 0.0505 0.037 Uiso 1 1 calc R
C11 C 0.5552(7) 0.41452(18) 0.00743(14) 0.0317(13) Uani 1 1 d .
C12 C 0.6806(7) 0.41621(17) -0.04096(14) 0.0380(14) Uani 1 1 d .
H12A H 0.7123 0.4606 -0.0492 0.046 Uiso 1 1 calc R
H12B H 0.8083 0.3938 -0.0352 0.046 Uiso 1 1 calc R
C13 C 0.5729(7) 0.38590(17) -0.08538(14) 0.0429(15) Uani 1 1 d .
H13A H 0.4541 0.4114 -0.0941 0.051 Uiso 1 1 calc R
H13B H 0.6633 0.3856 -0.1146 0.051 Uiso 1 1 calc R
C14 C 0.5088(8) 0.31966(18) -0.07385(14) 0.0409(14) Uani 1 1 d .
H14 H 0.6283 0.2915 -0.0718 0.049 Uiso 1 1 calc R
C15 C 0.3864(7) 0.31467(18) -0.02596(14) 0.0482(16) Uani 1 1 d .
H15A H 0.3578 0.2698 -0.0186 0.058 Uiso 1 1 calc R
H15B H 0.2575 0.3369 -0.0302 0.058 Uiso 1 1 calc R
C16 C 0.5035(8) 0.34414(17) 0.01755(14) 0.0362(13) Uani 1 1 d .
H16 H 0.6335 0.3210 0.0197 0.043 Uiso 1 1 calc R
C17 C 0.3980(8) 0.3345(2) 0.06726(14) 0.0611(18) Uani 1 1 d .
H17A H 0.3704 0.2890 0.0722 0.073 Uiso 1 1 calc R
H17B H 0.2688 0.3571 0.0670 0.073 Uiso 1 1 calc R
C18 C 0.5274(8) 0.35887(17) 0.11025(14) 0.0476(16) Uani 1 1 d .
H18A H 0.4521 0.3549 0.1419 0.057 Uiso 1 1 calc R
H18B H 0.6490 0.3325 0.1130 0.057 Uiso 1 1 calc R
C19 C 0.5880(7) 0.42725(18) 0.10277(14) 0.0368(14) Uani 1 1 d .
H19 H 0.4646 0.4537 0.1047 0.044 Uiso 1 1 calc R
C20 C 0.7304(7) 0.44761(19) 0.14600(16) 0.0373(13) Uani 1 1 d .
H20 H 0.6538 0.4433 0.1778 0.045 Uiso 1 1 calc R
C21 C 0.9224(7) 0.41041(17) 0.15196(15) 0.0426(14) Uani 1 1 d .
H21A H 0.9844 0.4023 0.1191 0.051 Uiso 1 1 calc R
H21B H 0.8961 0.3695 0.1685 0.051 Uiso 1 1 calc R
C22 C 1.0581(7) 0.45120(18) 0.18393(14) 0.0383(14) Uani 1 1 d .
H22 H 1.2007 0.4478 0.1732 0.046 Uiso 1 1 calc R
C23 C 1.4882(8) 0.4254(2) 0.28747(14) 0.0600(16) Uani 1 1 d .
H23A H 1.5917 0.4454 0.2670 0.090 Uiso 1 1 calc R
H23B H 1.4103 0.3963 0.2669 0.090 Uiso 1 1 calc R
H23C H 1.5511 0.4022 0.3148 0.090 Uiso 1 1 calc R
C24 C 1.4673(7) 0.52706(18) 0.33746(15) 0.0662(17) Uani 1 1 d .
H24A H 1.3744 0.5596 0.3490 0.099 Uiso 1 1 calc R
H24B H 1.5672 0.5461 0.3154 0.099 Uiso 1 1 calc R
H24C H 1.5343 0.5079 0.3662 0.099 Uiso 1 1 calc R
C25 C 0.9848(8) 0.60712(17) 0.24703(14) 0.0663(18) Uani 1 1 d .
H25A H 0.8985 0.6357 0.2281 0.099 Uiso 1 1 calc R
H25B H 1.1249 0.6154 0.2386 0.099 Uiso 1 1 calc R
H25C H 0.9641 0.6140 0.2828 0.099 Uiso 1 1 calc R
C26 C 0.6353(6) 0.56498(16) 0.15397(14) 0.0381(13) Uani 1 1 d .
H26A H 0.5729 0.5541 0.1859 0.057 Uiso 1 1 calc R
H26B H 0.5347 0.5634 0.1275 0.057 Uiso 1 1 calc R
H26C H 0.6913 0.6076 0.1560 0.057 Uiso 1 1 calc R
C27 C 0.3657(7) 0.45540(19) -0.00031(15) 0.0564(16) Uani 1 1 d .
H27A H 0.4033 0.4957 -0.0155 0.085 Uiso 1 1 calc R
H27B H 0.3017 0.4632 0.0320 0.085 Uiso 1 1 calc R
H27C H 0.2722 0.4332 -0.0223 0.085 Uiso 1 1 calc R
C28 C 1.1187(9) 0.6100(2) 0.07060(17) 0.0357(14) Uani 1 1 d .
C29 C 1.1465(8) 0.6797(2) 0.06688(15) 0.0331(13) Uani 1 1 d .
C30 C 1.0081(7) 0.72297(19) 0.08297(13) 0.0365(13) Uani 1 1 d .
H30 H 0.8846 0.7088 0.0964 0.044 Uiso 1 1 calc R
C31 C 1.0470(8) 0.7874(2) 0.07988(15) 0.0444(15) Uani 1 1 d .
H31 H 0.9518 0.8178 0.0905 0.053 Uiso 1 1 calc R
C32 C 1.2297(9) 0.8053(2) 0.06066(17) 0.0426(16) Uani 1 1 d .
C33 C 1.3706(8) 0.7631(2) 0.04453(14) 0.0419(14) Uani 1 1 d .
H33 H 1.4953 0.7770 0.0316 0.050 Uiso 1 1 calc R
C34 C 1.3253(8) 0.6999(2) 0.04762(15) 0.0415(15) Uani 1 1 d .
H34 H 1.4196 0.6697 0.0362 0.050 Uiso 1 1 calc R
C35 C 0.4600(8) 0.2723(2) -0.15372(19) 0.0403(14) Uani 1 1 d .
C36 C 0.3135(8) 0.2616(2) -0.19487(16) 0.0358(14) Uani 1 1 d .
C37 C 0.1201(8) 0.2813(2) -0.19093(16) 0.0435(15) Uani 1 1 d .
H37 H 0.0735 0.3001 -0.1610 0.052 Uiso 1 1 calc R
C38 C -0.0095(8) 0.27339(19) -0.23167(16) 0.0467(15) Uani 1 1 d .
H38 H -0.1438 0.2877 -0.2303 0.056 Uiso 1 1 calc R
C39 C 0.0642(9) 0.2445(2) -0.27320(17) 0.0418(14) Uani 1 1 d .
C40 C 0.2555(8) 0.2234(2) -0.27863(17) 0.0473(15) Uani 1 1 d .
H40 H 0.3011 0.2044 -0.3086 0.057 Uiso 1 1 calc R
C41 C 0.3800(7) 0.23149(19) -0.23737(16) 0.0420(14) Uani 1 1 d .
H41 H 0.5130 0.2160 -0.2385 0.050 Uiso 1 1 calc R

loop_
_atom_site_aniso_label
_atom_site_aniso_U_11
_atom_site_aniso_U_22
_atom_site_aniso_U_33
_atom_site_aniso_U_23
_atom_site_aniso_U_13
_atom_site_aniso_U_12
O1 0.036(2) 0.059(2) 0.048(2) 0.0114(19) -0.008(2) -0.008(2)
O2 0.058(3) 0.0326(18) 0.0315(19) -0.0011(16) -0.0069(19) -0.007(2)
O3 0.038(3) 0.0130(17) 0.048(2) -0.0004(15) -0.0001(19) 0.0047(19)
O4 0.040(3) 0.027(2) 0.098(3) -0.008(2) 0.012(2) 0.000(2)
O5 0.042(3) 0.055(2) 0.033(2) -0.0136(18) -0.0014(19) -0.006(2)
O6 0.051(3) 0.076(3) 0.041(2) -0.006(2) -0.005(2) 0.004(3)
O7 0.157(5) 0.038(3) 0.129(4) 0.002(3) 0.073(4) 0.004(3)
O8 0.102(4) 0.059(3) 0.070(3) 0.016(2) 0.010(3) -0.026(3)
O9 0.063(3) 0.126(4) 0.054(3) -0.013(2) -0.018(3) 0.012(3)
O10 0.076(3) 0.127(3) 0.037(2) -0.010(2) 0.006(3) 0.007(3)
N1 0.109(6) 0.046(4) 0.053(4) 0.009(3) 0.000(4) -0.007(4)
N2 0.051(4) 0.076(4) 0.038(3) 0.002(3) -0.009(3) -0.005(4)
C1 0.045(4) 0.047(3) 0.042(3) 0.002(3) -0.004(3) -0.001(3)
C2 0.029(4) 0.092(4) 0.047(3) 0.017(3) 0.004(3) 0.006(4)
C3 0.051(4) 0.065(3) 0.041(3) -0.012(3) -0.006(3) -0.004(4)
C4 0.047(4) 0.037(3) 0.035(3) -0.007(3) 0.003(3) -0.004(3)
C5 0.047(4) 0.032(3) 0.032(3) -0.007(2) -0.003(3) -0.007(3)
C6 0.044(4) 0.021(3) 0.029(3) -0.002(2) -0.002(3) -0.002(3)
C7 0.039(4) 0.021(3) 0.030(3) -0.002(2) 0.000(3) -0.004(3)
C8 0.041(4) 0.008(2) 0.045(3) 0.007(2) 0.002(3) 0.004(3)
C9 0.040(3) 0.029(3) 0.026(3) -0.003(2) 0.000(3) -0.006(3)
C10 0.043(4) 0.025(3) 0.024(3) 0.000(2) 0.001(3) 0.004(3)
C11 0.042(4) 0.030(3) 0.023(3) -0.002(2) 0.008(3) -0.001(3)
C12 0.049(4) 0.027(3) 0.038(3) 0.000(2) -0.008(3) -0.007(3)
C13 0.061(4) 0.038(3) 0.030(3) -0.002(2) 0.000(3) 0.003(3)
C14 0.045(4) 0.040(3) 0.037(3) -0.007(3) -0.007(3) -0.011(3)
C15 0.068(5) 0.043(3) 0.034(3) -0.012(3) 0.001(3) -0.021(3)
C16 0.045(4) 0.038(3) 0.026(3) 0.000(2) 0.004(3) -0.008(3)
C17 0.077(5) 0.066(4) 0.041(3) -0.010(3) 0.004(3) -0.043(4)
C18 0.068(5) 0.041(3) 0.033(3) 0.005(2) -0.001(3) -0.026(3)
C19 0.047(4) 0.034(3) 0.029(3) -0.003(2) 0.008(3) -0.002(3)
C20 0.045(4) 0.031(3) 0.035(3) -0.002(2) 0.001(3) -0.007(3)
C21 0.062(4) 0.028(3) 0.037(3) 0.002(2) -0.003(3) 0.008(3)
C22 0.050(4) 0.032(3) 0.033(3) -0.003(2) -0.006(3) 0.008(3)
C23 0.050(4) 0.068(4) 0.061(4) -0.012(3) 0.001(3) 0.001(4)
C24 0.051(4) 0.073(4) 0.074(4) -0.026(3) -0.010(4) -0.008(4)
C25 0.099(5) 0.040(3) 0.060(4) -0.019(2) -0.028(4) 0.013(4)
C26 0.039(4) 0.031(3) 0.044(3) -0.004(2) 0.004(3) 0.007(3)
C27 0.054(4) 0.053(3) 0.063(4) -0.010(3) -0.012(3) 0.009(3)
C28 0.046(4) 0.024(3) 0.037(3) 0.003(3) -0.001(3) -0.004(3)
C29 0.042(4) 0.029(3) 0.029(3) -0.001(2) 0.002(3) -0.003(3)
C30 0.046(4) 0.029(3) 0.034(3) 0.004(2) 0.006(3) 0.004(3)
C31 0.058(4) 0.028(3) 0.048(3) -0.005(3) 0.008(3) 0.006(3)
C32 0.071(5) 0.023(3) 0.034(3) 0.005(3) -0.006(3) -0.015(4)
C33 0.052(4) 0.036(3) 0.038(3) 0.009(3) 0.010(3) -0.018(3)
C34 0.044(4) 0.043(3) 0.037(3) -0.005(3) 0.007(3) 0.004(3)
C35 0.052(4) 0.033(3) 0.036(3) 0.005(3) -0.011(4) -0.005(4)
C36 0.047(4) 0.027(3) 0.033(3) 0.001(2) 0.003(3) -0.001(3)
C37 0.055(4) 0.041(3) 0.034(3) -0.007(3) -0.006(3) 0.001(3)
C38 0.043(4) 0.054(3) 0.043(3) -0.002(3) -0.003(3) 0.003(3)
C39 0.058(4) 0.041(3) 0.027(3) -0.002(3) -0.005(3) -0.004(4)
C40 0.049(4) 0.057(4) 0.036(3) 0.005(3) -0.001(3) -0.011(4)
C41 0.046(4) 0.041(3) 0.039(3) 0.000(3) 0.004(3) -0.001(3)

loop_
_atom_type_symbol
_atom_type_description
_atom_type_scat_dispersion_real
_atom_type_scat_dispersion_imag
_atom_type_scat_source
C C 0.0033 0.0016 'International Tables Vol C Tables 4.2.6.8 and 6.1.1.4'
H H 0.0000 0.0000 'International Tables Vol C Tables 4.2.6.8 and 6.1.1.4'
N N 0.0061 0.0033 'International Tables Vol C Tables 4.2.6.8 and 6.1.1.4'
O O 0.0106 0.0060 'International Tables Vol C Tables 4.2.6.8 and 6.1.1.4'

loop_
_geom_angle_atom_site_label_1
_geom_angle_atom_site_label_2
_geom_angle_atom_site_label_3
_geom_angle
C4 O1 C1 109.1(4)
C22 O2 C4 106.3(3)
C28 O3 C8 116.9(4)
C35 O5 C14 116.2(4)
O7 N1 O8 126.5(6)
O7 N1 C32 116.4(6)
O8 N1 C32 117.1(6)
O9 N2 O10 121.5(5)
O9 N2 C39 119.4(5)
O10 N2 C39 119.0(5)
O1 C1 C2 107.7(4)
O1 C1 C23 107.2(4)
C2 C1 C23 111.3(4)
O1 C1 C24 105.9(4)
C2 C1 C24 112.3(4)
C23 C1 C24 112.1(4)
C1 C2 C3 102.4(4)
C1 C2 H2A 111.3
C3 C2 H2A 111.3
C1 C2 H2B 111.3
C3 C2 H2B 111.3
H2A C2 H2B 109.2
C4 C3 C2 105.1(4)
C4 C3 H3A 110.7
C2 C3 H3A 110.7
C4 C3 H3B 110.7
C2 C3 H3B 110.7
H3A C3 H3B 108.8
O1 C4 O2 109.4(4)
O1 C4 C3 103.8(4)
O2 C4 C3 108.6(4)
O1 C4 C5 111.1(4)
O2 C4 C5 103.2(3)
C3 C4 C5 120.5(4)
C4 C5 C25 112.9(4)
C4 C5 C6 102.5(3)
C25 C5 C6 114.7(4)
C4 C5 H5 108.8
C25 C5 H5 108.8
C6 C5 H5 108.8
C22 C6 C5 104.0(3)
C22 C6 C7 106.9(3)
C5 C6 C7 116.7(4)
C22 C6 H6 109.7
C5 C6 H6 109.7
C7 C6 H6 109.7
C26 C7 C8 111.5(4)
C26 C7 C6 114.8(3)
C8 C7 C6 108.4(4)
C26 C7 C20 112.6(4)
C8 C7 C20 106.5(3)
C6 C7 C20 102.4(3)
O3 C8 C9 106.8(3)
O3 C8 C7 106.9(3)
C9 C8 C7 116.0(4)
O3 C8 H8 109.0
C9 C8 H8 109.0
C7 C8 H8 109.0
C8 C9 C10 110.0(3)
C8 C9 H9A 109.7
C10 C9 H9A 109.7
C8 C9 H9B 109.7
C10 C9 H9B 109.7
H9A C9 H9B 108.2
C11 C10 C19 112.9(4)
C11 C10 C9 114.1(3)
C19 C10 C9 108.2(3)
C11 C10 H10 107.1
C19 C10 H10 107.1
C9 C10 H10 107.1
C12 C11 C10 108.9(4)
C12 C11 C27 108.6(3)
C10 C11 C27 112.2(3)
C12 C11 C16 106.8(3)
C10 C11 C16 107.9(3)
C27 C11 C16 112.2(4)
C13 C12 C11 112.8(4)
C13 C12 H12A 109.0
C11 C12 H12A 109.0
C13 C12 H12B 109.0
C11 C12 H12B 109.0
H12A C12 H12B 107.8
C14 C13 C12 111.5(3)
C14 C13 H13A 109.3
C12 C13 H13A 109.3
C14 C13 H13B 109.3
C12 C13 H13B 109.3
H13A C13 H13B 108.0
O5 C14 C13 108.9(3)
O5 C14 C15 104.8(4)
C13 C14 C15 113.0(3)
O5 C14 H14 110.0
C13 C14 H14 110.0
C15 C14 H14 110.0
C14 C15 C16 109.7(4)
C14 C15 H15A 109.7
C16 C15 H15A 109.7
C14 C15 H15B 109.7
C16 C15 H15B 109.7
H15A C15 H15B 108.2
C17 C16 C15 111.9(4)
C17 C16 C11 112.7(3)
C15 C16 C11 111.7(3)
C17 C16 H16 106.7
C15 C16 H16 106.7
C11 C16 H16 106.7
C16 C17 C18 110.6(4)
C16 C17 H17A 109.5
C18 C17 H17A 109.5
C16 C17 H17B 109.5
C18 C17 H17B 109.5
H17A C17 H17B 108.1
C19 C18 C17 112.0(4)
C19 C18 H18A 109.2
C17 C18 H18A 109.2
C19 C18 H18B 109.2
C17 C18 H18B 109.2
H18A C18 H18B 107.9
C18 C19 C10 112.2(3)
C18 C19 C20 109.2(3)
C10 C19 C20 111.3(4)
C18 C19 H19 108.0
C10 C19 H19 108.0
C20 C19 H19 108.0
C21 C20 C19 116.8(4)
C21 C20 C7 104.0(4)
C19 C20 C7 113.9(4)
C21 C20 H20 107.2
C19 C20 H20 107.2
C7 C20 H20 107.2
C20 C21 C22 105.6(3)
C20 C21 H21A 110.6
C22 C21 H21A 110.6
C20 C21 H21B 110.6
C22 C21 H21B 110.6
H21A C21 H21B 108.7
O2 C22 C21 108.9(4)
O2 C22 C6 106.4(3)
C21 C22 C6 106.8(4)
O2 C22 H22 111.5
C21 C22 H22 111.5
C6 C22 H22 111.5
C1 C23 H23A 109.5
C1 C23 H23B 109.5
H23A C23 H23B 109.5
C1 C23 H23C 109.5
H23A C23 H23C 109.5
H23B C23 H23C 109.5
C1 C24 H24A 109.5
C1 C24 H24B 109.5
H24A C24 H24B 109.5
C1 C24 H24C 109.5
H24A C24 H24C 109.5
H24B C24 H24C 109.5
C5 C25 H25A 109.5
C5 C25 H25B 109.5
H25A C25 H25B 109.5
C5 C25 H25C 109.5
H25A C25 H25C 109.5
H25B C25 H25C 109.5
C7 C26 H26A 109.5
C7 C26 H26B 109.5
H26A C26 H26B 109.5
C7 C26 H26C 109.5
H26A C26 H26C 109.5
H26B C26 H26C 109.5
C11 C27 H27A 109.5
C11 C27 H27B 109.5
H27A C27 H27B 109.5
C11 C27 H27C 109.5
H27A C27 H27C 109.5
H27B C27 H27C 109.5
O4 C28 O3 123.9(4)
O4 C28 C29 124.3(5)
O3 C28 C29 111.7(4)
C34 C29 C30 119.8(4)
C34 C29 C28 116.3(5)
C30 C29 C28 123.8(5)
C29 C30 C31 120.7(5)
C29 C30 H30 119.6
C31 C30 H30 119.6
C32 C31 C30 117.2(5)
C32 C31 H31 121.4
C30 C31 H31 121.4
C33 C32 C31 123.2(4)
C33 C32 N1 118.1(5)
C31 C32 N1 118.6(5)
C32 C33 C34 117.7(5)
C32 C33 H33 121.1
C34 C33 H33 121.1
C29 C34 C33 121.3(5)
C29 C34 H34 119.4
C33 C34 H34 119.4
O6 C35 O5 124.1(5)
O6 C35 C36 124.1(5)
O5 C35 C36 111.8(5)
C37 C36 C41 120.7(5)
C37 C36 C35 121.3(5)
C41 C36 C35 118.0(5)
C36 C37 C38 119.3(5)
C36 C37 H37 120.4
C38 C37 H37 120.4
C39 C38 C37 117.8(5)
C39 C38 H38 121.1
C37 C38 H38 121.1
C40 C39 C38 125.0(5)
C40 C39 N2 117.8(5)
C38 C39 N2 117.1(5)
C39 C40 C41 115.8(5)
C39 C40 H40 122.1
C41 C40 H40 122.1
C36 C41 C40 121.3(5)
C36 C41 H41 119.4
C40 C41 H41 119.4

loop_
_geom_bond_atom_site_label_1
_geom_bond_atom_site_label_2
_geom_bond_distance
O1 C4 1.422(5)
O1 C1 1.456(5)
O2 C22 1.440(4)
O2 C4 1.441(4)
O3 C28 1.354(5)
O3 C8 1.478(4)
O4 C28 1.190(5)
O5 C35 1.336(5)
O5 C14 1.477(5)
O6 C35 1.197(5)
O7 N1 1.213(5)
O8 N1 1.223(6)
O9 N2 1.217(5)
O10 N2 1.218(5)
N1 C32 1.496(6)
N2 C39 1.490(6)
C1 C2 1.515(5)
C1 C23 1.521(5)
C1 C24 1.545(6)
C2 C3 1.519(5)
C2 H2A 0.9900
C2 H2B 0.9900
C3 C4 1.501(5)
C3 H3A 0.9900
C3 H3B 0.9900
C4 C5 1.530(5)
C5 C25 1.539(5)
C5 C6 1.548(5)
C5 H5 1.0000
C6 C22 1.541(5)
C6 C7 1.553(5)
C6 H6 1.0000
C7 C26 1.529(5)
C7 C8 1.534(5)
C7 C20 1.571(5)
C8 C9 1.517(5)
C8 H8 1.0000
C9 C10 1.559(4)
C9 H9A 0.9900
C9 H9B 0.9900
C10 C11 1.549(5)
C10 C19 1.549(4)
C10 H10 1.0000
C11 C12 1.546(5)
C11 C27 1.551(5)
C11 C16 1.557(5)
C12 C13 1.535(5)
C12 H12A 0.9900
C12 H12B 0.9900
C13 C14 1.502(5)
C13 H13A 0.9900
C13 H13B 0.9900
C14 C15 1.528(5)
C14 H14 1.0000
C15 C16 1.539(5)
C15 H15A 0.9900
C15 H15B 0.9900
C16 C17 1.523(5)
C16 H16 1.0000
C17 C18 1.533(5)
C17 H17A 0.9900
C17 H17B 0.9900
C18 C19 1.520(5)
C18 H18A 0.9900
C18 H18B 0.9900
C19 C20 1.562(5)
C19 H19 1.0000
C20 C21 1.517(5)
C20 H20 1.0000
C21 C22 1.520(5)
C21 H21A 0.9900
C21 H21B 0.9900
C22 H22 1.0000
C23 H23A 0.9800
C23 H23B 0.9800
C23 H23C 0.9800
C24 H24A 0.9800
C24 H24B 0.9800
C24 H24C 0.9800
C25 H25A 0.9800
C25 H25B 0.9800
C25 H25C 0.9800
C26 H26A 0.9800
C26 H26B 0.9800
C26 H26C 0.9800
C27 H27A 0.9800
C27 H27B 0.9800
C27 H27C 0.9800
C28 C29 1.494(5)
C29 C34 1.372(5)
C29 C30 1.374(5)
C30 C31 1.395(5)
C30 H30 0.9500
C31 C32 1.380(6)
C31 H31 0.9500
C32 C33 1.370(6)
C33 C34 1.378(5)
C33 H33 0.9500
C34 H34 0.9500
C35 C36 1.494(6)
C36 C37 1.364(6)
C36 C41 1.381(5)
C37 C38 1.406(5)
C37 H37 0.9500
C38 C39 1.364(5)
C38 H38 0.9500
C39 C40 1.364(6)
C40 C41 1.397(5)
C40 H40 0.9500
C41 H41 0.9500

loop_
_geom_torsion_atom_site_label_1
_geom_torsion_atom_site_label_2
_geom_torsion_atom_site_label_3
_geom_torsion_atom_site_label_4
_geom_torsion
C4 O1 C1 C2 -11.3(5)
C4 O1 C1 C23 108.5(4)
C4 O1 C1 C24 -131.7(4)
O1 C1 C2 C3 -10.7(5)
C23 C1 C2 C3 -127.9(4)
C24 C1 C2 C3 105.5(4)
C1 C2 C3 C4 27.7(5)
C1 O1 C4 O2 -87.0(4)
C1 O1 C4 C3 28.8(5)
C1 O1 C4 C5 159.8(3)
C22 O2 C4 O1 -75.6(4)
C22 O2 C4 C3 171.7(4)
C22 O2 C4 C5 42.8(5)
C2 C3 C4 O1 -35.3(5)
C2 C3 C4 O2 81.1(5)
C2 C3 C4 C5 -160.4(4)
O1 C4 C5 C25 -44.2(5)
O2 C4 C5 C25 -161.4(4)
C3 C4 C5 C25 77.4(5)
O1 C4 C5 C6 79.7(4)
O2 C4 C5 C6 -37.5(4)
C3 C4 C5 C6 -158.7(4)
C4 C5 C6 C22 19.1(5)
C25 C5 C6 C22 141.9(4)
C4 C5 C6 C7 136.5(4)
C25 C5 C6 C7 -100.7(5)
C22 C6 C7 C26 146.1(3)
C5 C6 C7 C26 30.3(5)
C22 C6 C7 C8 -88.6(4)
C5 C6 C7 C8 155.6(3)
C22 C6 C7 C20 23.7(4)
C5 C6 C7 C20 -92.1(4)
C28 O3 C8 C9 -111.4(4)
C28 O3 C8 C7 123.8(4)
C26 C7 C8 O3 50.2(5)
C6 C7 C8 O3 -77.1(4)
C20 C7 C8 O3 173.4(4)
C26 C7 C8 C9 -68.7(4)
C6 C7 C8 C9 164.0(3)
C20 C7 C8 C9 54.4(5)
O3 C8 C9 C10 -179.3(3)
C7 C8 C9 C10 -60.2(5)
C8 C9 C10 C11 -175.5(4)
C8 C9 C10 C19 58.0(5)
C19 C10 C11 C12 -169.4(3)
C9 C10 C11 C12 66.6(5)
C19 C10 C11 C27 70.4(4)
C9 C10 C11 C27 -53.7(5)
C19 C10 C11 C16 -53.8(5)
C9 C10 C11 C16 -177.8(4)
C10 C11 C12 C13 173.1(3)
C27 C11 C12 C13 -64.4(4)
C16 C11 C12 C13 56.8(5)
C11 C12 C13 C14 -55.0(5)
C35 O5 C14 C13 86.1(5)
C35 O5 C14 C15 -152.7(4)
C12 C13 C14 O5 169.0(4)
C12 C13 C14 C15 52.9(6)
O5 C14 C15 C16 -173.1(3)
C13 C14 C15 C16 -54.7(5)
C14 C15 C16 C17 -174.1(4)
C14 C15 C16 C11 58.5(5)
C12 C11 C16 C17 174.0(4)
C10 C11 C16 C17 57.1(5)
C27 C11 C16 C17 -67.1(5)
C12 C11 C16 C15 -59.0(5)
C10 C11 C16 C15 -175.9(4)
C27 C11 C16 C15 59.9(5)
C15 C16 C17 C18 174.8(4)
C11 C16 C17 C18 -58.3(5)
C16 C17 C18 C19 54.9(5)
C17 C18 C19 C10 -52.4(5)
C17 C18 C19 C20 -176.3(4)
C11 C10 C19 C18 53.2(5)
C9 C10 C19 C18 -179.6(4)
C11 C10 C19 C20 175.9(3)
C9 C10 C19 C20 -56.9(5)
C18 C19 C20 C21 59.1(5)
C10 C19 C20 C21 -65.3(5)
C18 C19 C20 C7 -179.6(4)
C10 C19 C20 C7 56.0(5)
C26 C7 C20 C21 -160.5(4)
C8 C7 C20 C21 77.1(4)
C6 C7 C20 C21 -36.6(4)
C26 C7 C20 C19 71.3(5)
C8 C7 C20 C19 -51.1(5)
C6 C7 C20 C19 -164.8(4)
C19 C20 C21 C22 162.5(3)
C7 C20 C21 C22 36.1(4)
C4 O2 C22 C21 -145.0(4)
C4 O2 C22 C6 -30.2(5)
C20 C21 C22 O2 93.4(4)
C20 C21 C22 C6 -21.2(5)
C5 C6 C22 O2 5.5(5)
C7 C6 C22 O2 -118.5(4)
C5 C6 C22 C21 121.7(4)
C7 C6 C22 C21 -2.3(5)
C8 O3 C28 O4 -1.6(7)
C8 O3 C28 C29 -179.1(3)
O4 C28 C29 C34 10.6(7)
O3 C28 C29 C34 -172.0(4)
O4 C28 C29 C30 -167.2(5)
O3 C28 C29 C30 10.2(6)
C34 C29 C30 C31 0.1(7)
C28 C29 C30 C31 177.8(4)
C29 C30 C31 C32 -0.7(7)
C30 C31 C32 C33 0.5(8)
C30 C31 C32 N1 -176.4(4)
O7 N1 C32 C33 178.5(5)
O8 N1 C32 C33 0.2(7)
O7 N1 C32 C31 -4.5(8)
O8 N1 C32 C31 177.3(5)
C31 C32 C33 C34 0.3(8)
N1 C32 C33 C34 177.2(4)
C30 C29 C34 C33 0.7(7)
C28 C29 C34 C33 -177.1(4)
C32 C33 C34 C29 -1.0(7)
C14 O5 C35 O6 8.7(7)
C14 O5 C35 C36 -170.3(3)
O6 C35 C36 C37 -174.1(5)
O5 C35 C36 C37 4.9(7)
O6 C35 C36 C41 5.6(8)
O5 C35 C36 C41 -175.4(4)
C41 C36 C37 C38 -3.2(7)
C35 C36 C37 C38 176.5(4)
C36 C37 C38 C39 1.8(7)
C37 C38 C39 C40 -1.0(8)
C37 C38 C39 N2 -179.6(4)
O9 N2 C39 C40 179.2(5)
O10 N2 C39 C40 2.6(7)
O9 N2 C39 C38 -2.1(7)
O10 N2 C39 C38 -178.8(4)
C38 C39 C40 C41 1.5(8)
N2 C39 C40 C41 -180.0(4)
C37 C36 C41 C40 3.8(7)
C35 C36 C41 C40 -175.9(4)
C39 C40 C41 C36 -2.8(7)
